data_7204266
loop_
_publ_author_name
'Yen-Ling Tan'
'Andrew J. P. White'
'David A. Widdowson'
'Ren\'e Wilhelm'
'David J. Williams'

_publ_section_title
;
 Dilithiation of arenetricarbonylchromium(0) complexes with
 enantioselective quench: application to chiral biaryl synthesis
;
_journal_issue 24
_journal_name_full 'J. Chem. Soc., Perkin Trans. 1'
_journal_page_first 3269
_journal_page_last 3280
_journal_paper_doi 10.1039/b108807f
_journal_year 2001
_chemical_formula_sum 'C24 H20 Cr O6'
_chemical_formula_weight 456.40
_chemical_name_systematic
; 
? 
;
_space_group_IT_number 19
_symmetry_cell_setting orthorhombic
_symmetry_space_group_name_Hall 'P 2ac 2ab'
_symmetry_space_group_name_H-M 'P 21 21 21'
_atom_sites_solution_hydrogens geom
_atom_sites_solution_primary direct
_atom_sites_solution_secondary difmap
_audit_creation_method SHELXL
_cell_angle_alpha 90.00
_cell_angle_beta 90.00
_cell_angle_gamma 90.00
_cell_formula_units_Z 4
_cell_length_a 10.8222(14)
_cell_length_b 11.509(2)
_cell_length_c 17.707(2)
_cell_measurement_reflns_used 20
_cell_measurement_temperature 293(2)
_cell_measurement_theta_max 12.43
_cell_measurement_theta_min 4.95
_cell_volume 2205.5(5)
_computing_cell_refinement 'Siemens XSCANS'
_computing_data_collection 'Siemens XSCANS'
_computing_data_reduction 'Siemens SHELXTL'
_computing_molecular_graphics 'Siemens SHELXTL'
_computing_publication_material 'Siemens SHELXTL'
_computing_structure_refinement 'SHELXL-93 (Sheldrick, 1993)'
_computing_structure_solution 'SHELXS-86 (Sheldrick, 1990)'
_diffrn_ambient_temperature 293(2)
_diffrn_measurement_device 'Siemens P4'
_diffrn_measurement_method '\w scans'
_diffrn_radiation_monochromator graphite
_diffrn_radiation_source 'fine-focus sealed tube'
_diffrn_radiation_type MoK\a
_diffrn_radiation_wavelength 0.71073
_diffrn_reflns_av_R_equivalents 0.0224
_diffrn_reflns_av_sigmaI/netI 0.0479
_diffrn_reflns_limit_h_max 12
_diffrn_reflns_limit_h_min -12
_diffrn_reflns_limit_k_max 13
_diffrn_reflns_limit_k_min -13
_diffrn_reflns_limit_l_max 21
_diffrn_reflns_limit_l_min -21
_diffrn_reflns_number 4418
_diffrn_reflns_theta_max 25.00
_diffrn_reflns_theta_min 2.11
_diffrn_standards_decay_% 8.73
_diffrn_standards_interval_count 97
_diffrn_standards_number 3
_exptl_absorpt_coefficient_mu 0.556
_exptl_absorpt_correction_T_max 0.9026
_exptl_absorpt_correction_T_min 0.6988
_exptl_absorpt_correction_type 'Face-indexed numerical'
_exptl_crystal_colour Yellow
_exptl_crystal_density_diffrn 1.375
_exptl_crystal_description prisms
_exptl_crystal_F_000 944
_exptl_crystal_size_max 0.93
_exptl_crystal_size_mid 0.33
_exptl_crystal_size_min 0.23
_refine_diff_density_max 0.402
_refine_diff_density_min -0.311
_refine_diff_density_rms 0.047
_refine_ls_abs_structure_details 'Flack H D (1983), Acta Cryst. A39, 876-881'
_refine_ls_abs_structure_Flack 0.02(2)
_refine_ls_extinction_coef 0.0040(8)
_refine_ls_extinction_expression Fc^*^=kFc[1+0.001xFc^2^\l^3^/sin(2\q)]^-1/4^
_refine_ls_extinction_method SHELXL
_refine_ls_goodness_of_fit_all 1.032
_refine_ls_goodness_of_fit_obs 1.048
_refine_ls_matrix_type full
_refine_ls_number_parameters 261
_refine_ls_number_reflns 3798
_refine_ls_number_restraints 1
_refine_ls_restrained_S_all 1.043
_refine_ls_restrained_S_obs 1.048
_refine_ls_R_factor_all 0.0442
_refine_ls_R_factor_obs 0.0383
_refine_ls_shift/esd_max -0.001
_refine_ls_shift/esd_mean 0.000
_refine_ls_structure_factor_coef Fsqd
_refine_ls_weighting_details 'w=1/[\s^2^(Fo^2^)+(0.0539P)^2^+0.0000P] where P=(Fo^2^+2Fc^2^)/3'
_refine_ls_weighting_scheme calc
_refine_ls_wR_factor_all 0.0940
_refine_ls_wR_factor_obs 0.0899
_reflns_number_observed 3525
_reflns_number_total 3866
_reflns_observed_criterion >2sigma(I)
_cod_data_source_file b108807f.txt
_cod_data_source_block DW9903
_cod_depositor_comments
;
The following automatic conversions were performed:
'_symmetry_cell_setting' value 'Orthorhombic' changed to 'orthorhombic'
according to '/home/saulius/struct/CIF-dictionaries/cif_core.dic'
dictionary named 'cif_core.dic' version 2.4.1 from 2010-06-29.

Automatic conversion script
Id: cif_fix_enum 1527 2010-12-29 10:47:43Z saulius 

The following automatic conversions were performed:

'_refine_ls_weighting_scheme' value 'calc
w=1/[\s^2^(Fo^2^)+(0.0539P)^2^+0.0000P] where P=(Fo^2^+2Fc^2^)/3' was
changed to 'calc'. New tag '_refine_ls_weighting_details' was
created. The value of the new tag was set to
'w=1/[\s^2^(Fo^2^)+(0.0539P)^2^+0.0000P] where P=(Fo^2^+2Fc^2^)/3'.

Automatic conversion script
Id: cif_fix_values 3143 2015-03-26 13:38:13Z robertas 
;
_cod_original_cell_volume 2205.5(6)
_cod_original_sg_symbol_H-M P2(1)2(1)2(1)
_cod_original_formula_sum 'C24 H20 O6 Cr'
_cod_database_code 7204266

loop_
_symmetry_equiv_pos_as_xyz
'x, y, z'
'-x+1/2, -y, z+1/2'
'-x, y+1/2, -z+1/2'
'x+1/2, -y+1/2, -z'

loop_
_atom_site_aniso_label
_atom_site_aniso_U_11
_atom_site_aniso_U_22
_atom_site_aniso_U_33
_atom_site_aniso_U_23
_atom_site_aniso_U_13
_atom_site_aniso_U_12
Cr 0.0324(2) 0.0307(2) 0.0327(2) 0.0042(2) -0.0010(2) -0.0007(2)
C1 0.0361(13) 0.0307(13) 0.0344(13) -0.0005(11) 0.0042(11) -0.0012(11)
C2 0.0323(14) 0.0293(11) 0.0300(12) 0.0020(9) -0.0015(10) -0.0038(10)
C3 0.0335(12) 0.0367(14) 0.0321(12) 0.0012(12) 0.0040(10) -0.0013(12)
C4 0.0288(12) 0.049(2) 0.0421(14) 0.0056(14) -0.0022(10) -0.0036(13)
C5 0.0408(15) 0.0446(15) 0.0372(14) 0.0030(12) -0.0089(11) -0.0078(13)
C6 0.050(2) 0.0367(14) 0.0367(13) -0.0045(11) -0.0021(12) -0.0043(12)
O7 0.0442(12) 0.0369(11) 0.0504(12) -0.0097(9) 0.0005(9) 0.0101(9)
C8 0.063(2) 0.062(2) 0.053(2) -0.014(2) 0.006(2) 0.017(2)
O9 0.082(2) 0.054(2) 0.099(2) -0.034(2) -0.024(2) 0.0122(15)
C10 0.119(5) 0.044(2) 0.142(5) -0.005(3) -0.024(4) -0.009(3)
C11 0.0328(13) 0.0343(13) 0.0346(13) 0.0014(11) -0.0039(11) 0.0022(11)
O12 0.0299(9) 0.0525(12) 0.0517(11) -0.0076(9) -0.0036(10) 0.0018(10)
C13 0.077(3) 0.054(2) 0.066(2) 0.020(2) -0.004(2) -0.015(2)
C14 0.132(5) 0.063(3) 0.083(3) 0.023(2) -0.007(3) -0.030(3)
C15 0.183(7) 0.041(2) 0.064(3) 0.016(2) -0.019(3) 0.006(3)
C16 0.145(5) 0.049(2) 0.066(2) 0.005(2) -0.031(3) 0.031(3)
C17 0.089(3) 0.047(2) 0.053(2) 0.000(2) -0.022(2) 0.018(2)
C18 0.059(2) 0.0350(15) 0.0355(13) 0.0034(12) -0.0073(13) 0.0022(14)
C19 0.0373(13) 0.057(2) 0.0406(14) -0.0033(12) -0.0035(13) -0.0011(13)
C20 0.046(2) 0.084(3) 0.048(2) -0.023(2) -0.0003(15) 0.005(2)
C21 0.065(2) 0.072(2) 0.068(2) -0.036(2) -0.010(2) 0.009(2)
C22 0.074(2) 0.044(2) 0.068(2) -0.017(2) -0.010(2) -0.003(2)
C23 0.054(2) 0.039(2) 0.047(2) -0.0044(13) -0.0067(14) -0.0031(14)
C24 0.0341(13) 0.040(2) 0.0358(13) -0.0032(11) -0.0082(10) 0.0024(11)
C25 0.043(2) 0.058(2) 0.077(2) 0.032(2) -0.001(2) -0.0042(15)
O25 0.041(2) 0.130(3) 0.161(4) 0.083(3) 0.011(2) -0.007(2)
C26 0.079(2) 0.036(2) 0.0412(15) 0.0082(12) -0.013(2) -0.004(2)
O26 0.160(4) 0.0358(13) 0.063(2) -0.0013(12) -0.023(2) 0.003(2)
C27 0.0473(15) 0.0413(14) 0.038(2) 0.0035(12) 0.0012(12) 0.0026(12)
O27 0.087(2) 0.063(2) 0.0374(12) 0.0140(11) -0.0030(12) 0.0096(14)

loop_
_atom_site_label
_atom_site_type_symbol
_atom_site_fract_x
_atom_site_fract_y
_atom_site_fract_z
_atom_site_U_iso_or_equiv
_atom_site_thermal_displace_type
_atom_site_occupancy
_atom_site_calc_flag
_atom_site_refinement_flags
_atom_site_disorder_group
Cr Cr 0.13366(4) 0.28720(4) -0.19808(2) 0.03191(13) Uani 1 d . .
C1 C 0.1816(3) 0.1029(2) -0.1639(2) 0.0337(6) Uani 1 d . .
C2 C 0.1530(2) 0.1686(2) -0.09789(15) 0.0305(5) Uani 1 d . .
C3 C 0.0388(3) 0.2262(3) -0.09545(15) 0.0341(5) Uani 1 d . .
H3A H 0.0184(3) 0.2687(3) -0.05258(15) 0.041 Uiso 1 calc R .
C4 C -0.0460(2) 0.2216(3) -0.1557(2) 0.0398(6) Uani 1 d . .
H4A H -0.1222(2) 0.2586(3) -0.1522(2) 0.048 Uiso 1 calc R .
C5 C -0.0134(3) 0.1606(3) -0.2206(2) 0.0409(6) Uani 1 d . .
H5A H -0.0671(3) 0.1597(3) -0.2616(2) 0.049 Uiso 1 calc R .
C6 C 0.0987(3) 0.1008(3) -0.2251(2) 0.0412(7) Uani 1 d . .
H6A H 0.1186(3) 0.0595(3) -0.2686(2) 0.049 Uiso 1 calc R .
O7 O 0.2924(2) 0.0477(2) -0.16364(14) 0.0438(5) Uani 1 d . .
C8 C 0.3243(4) -0.0281(4) -0.2252(2) 0.0592(9) Uani 1 d . .
H8A H 0.3096(4) 0.0118(4) -0.2726(2) 0.071 Uiso 1 calc R .
H8B H 0.4117(4) -0.0465(4) -0.2224(2) 0.071 Uiso 1 calc R .
O9 O 0.2578(3) -0.1285(3) -0.2238(2) 0.0782(10) Uani 1 d . .
C10 C 0.2871(7) -0.1991(4) -0.1615(4) 0.102(2) Uani 1 d . .
H10A H 0.2379(7) -0.2685(4) -0.1631(4) 0.152 Uiso 1 calc R .
H10B H 0.2702(7) -0.1575(4) -0.1157(4) 0.152 Uiso 1 calc R .
H10C H 0.3731(7) -0.2193(4) -0.1633(4) 0.152 Uiso 1 calc R .
C11 C 0.2379(3) 0.1627(3) -0.0281(2) 0.0339(6) Uani 1 d . .
O12 O 0.3634(2) 0.1841(2) -0.04836(12) 0.0447(5) Uani 1 d D .
H12A H 0.3837(48) 0.1385(35) -0.0878(18) 0.073(14) Uiso 1 d D .
C13 C 0.1098(2) -0.0134(2) 0.0094(2) 0.0656(11) Uani 1 d G .
H13A H 0.0404(2) 0.0229(2) -0.0106(2) 0.079 Uiso 1 calc R .
C14 C 0.0993(3) -0.1231(3) 0.0418(2) 0.093(2) Uani 1 d G .
H14A H 0.0230(3) -0.1601(4) 0.0433(3) 0.111 Uiso 1 calc R .
C15 C 0.2030(4) -0.1774(2) 0.0717(2) 0.096(2) Uani 1 d G .
H15A H 0.1961(5) -0.2508(2) 0.0933(3) 0.116 Uiso 1 calc R .
C16 C 0.3172(3) -0.1221(2) 0.0694(2) 0.086(2) Uani 1 d G .
H16A H 0.3865(4) -0.1585(3) 0.0894(3) 0.104 Uiso 1 calc R .
C17 C 0.3276(2) -0.0125(2) 0.0371(2) 0.0630(11) Uani 1 d G .
H17A H 0.4039(2) 0.0245(3) 0.0355(2) 0.076 Uiso 1 calc R .
C18 C 0.2239(2) 0.0419(2) 0.00711(13) 0.0430(7) Uani 1 d G .
C19 C 0.1411(2) 0.2425(2) 0.09369(11) 0.0451(7) Uani 1 d G .
H19A H 0.1126(2) 0.1685(2) 0.10565(11) 0.054 Uiso 1 calc R .
C20 C 0.1178(2) 0.3350(2) 0.14212(10) 0.0593(9) Uani 1 d G .
H20A H 0.0736(3) 0.3229(3) 0.18648(13) 0.071 Uiso 1 calc R .
C21 C 0.1604(2) 0.4455(2) 0.12425(13) 0.0682(12) Uani 1 d G .
H21A H 0.1448(4) 0.5074(2) 0.1567(2) 0.082 Uiso 1 calc R .
C22 C 0.2265(3) 0.46357(14) 0.05795(14) 0.0621(10) Uani 1 d G .
H22A H 0.2550(4) 0.5375(2) 0.0460(2) 0.075 Uiso 1 calc R .
C23 C 0.2498(2) 0.3711(2) 0.00952(10) 0.0468(7) Uani 1 d G .
H23A H 0.2940(3) 0.3832(2) -0.03484(13) 0.056 Uiso 1 calc R .
C24 C 0.2071(2) 0.26055(14) 0.02739(10) 0.0368(6) Uani 1 d G .
C25 C 0.2963(3) 0.3099(3) -0.2197(2) 0.0592(10) Uani 1 d . .
O25 O 0.3993(3) 0.3249(4) -0.2342(3) 0.111(2) Uani 1 d . .
C26 C 0.1287(4) 0.4338(3) -0.1579(2) 0.0522(8) Uani 1 d . .
O26 O 0.1262(5) 0.5263(2) -0.1327(2) 0.0862(11) Uani 1 d . .
C27 C 0.0921(3) 0.3478(3) -0.2913(2) 0.0421(6) Uani 1 d . .
O27 O 0.0657(3) 0.3831(2) -0.34925(13) 0.0625(7) Uani 1 d . .

loop_
_atom_type_symbol
_atom_type_description
_atom_type_scat_dispersion_real
_atom_type_scat_dispersion_imag
_atom_type_scat_source
C C 0.0033 0.0016 'International Tables Vol C Tables 4.2.6.8 and 6.1.1.4'
H H 0.0000 0.0000 'International Tables Vol C Tables 4.2.6.8 and 6.1.1.4'
O O 0.0106 0.0060 'International Tables Vol C Tables 4.2.6.8 and 6.1.1.4'
Cr Cr 0.3209 0.6236 'International Tables Vol C Tables 4.2.6.8 and 6.1.1.4'

loop_
_geom_angle_atom_site_label_1
_geom_angle_atom_site_label_2
_geom_angle_atom_site_label_3
_geom_angle
_geom_angle_site_symmetry_1
_geom_angle_site_symmetry_3
_geom_angle_publ_flag
C25 Cr C26 88.7(2) . . ?
C25 Cr C27 89.6(2) . . ?
C26 Cr C27 89.52(13) . . ?
C25 Cr C5 139.3(2) . . ?
C26 Cr C5 131.4(2) . . ?
C27 Cr C5 84.93(13) . . ?
C25 Cr C3 132.07(14) . . ?
C26 Cr C3 87.71(14) . . ?
C27 Cr C3 138.09(12) . . ?
C5 Cr C3 66.43(11) . . ?
C25 Cr C4 165.52(14) . . ?
C26 Cr C4 99.0(2) . . ?
C27 Cr C4 102.57(12) . . ?
C5 Cr C4 36.81(12) . . ?
C3 Cr C4 37.15(10) . . ?
C25 Cr C6 104.9(2) . . ?
C26 Cr C6 164.6(2) . . ?
C27 Cr C6 97.50(13) . . ?
C5 Cr C6 36.81(12) . . ?
C3 Cr C6 77.93(11) . . ?
C4 Cr C6 66.19(12) . . ?
C25 Cr C2 99.37(13) . . ?
C26 Cr C2 104.81(11) . . ?
C27 Cr C2 163.13(12) . . ?
C5 Cr C2 78.93(10) . . ?
C3 Cr C2 36.73(10) . . ?
C4 Cr C2 66.90(10) . . ?
C6 Cr C2 66.48(10) . . ?
C25 Cr C1 88.22(14) . . ?
C26 Cr C1 139.96(12) . . ?
C27 Cr C1 130.36(12) . . ?
C5 Cr C1 65.98(11) . . ?
C3 Cr C1 65.66(11) . . ?
C4 Cr C1 77.97(11) . . ?
C6 Cr C1 36.43(11) . . ?
C2 Cr C1 36.85(10) . . ?
O7 C1 C6 124.0(3) . . ?
O7 C1 C2 115.9(3) . . ?
C6 C1 C2 120.1(3) . . ?
O7 C1 Cr 129.9(2) . . ?
C6 C1 Cr 70.4(2) . . ?
C2 C1 Cr 70.9(2) . . ?
C3 C2 C1 117.8(2) . . ?
C3 C2 C11 121.4(2) . . ?
C1 C2 C11 120.3(2) . . ?
C3 C2 Cr 69.87(15) . . ?
C1 C2 Cr 72.3(2) . . ?
C11 C2 Cr 135.6(2) . . ?
C2 C3 C4 122.2(3) . . ?
C2 C3 Cr 73.40(15) . . ?
C4 C3 Cr 72.0(2) . . ?
C5 C4 C3 118.6(3) . . ?
C5 C4 Cr 70.7(2) . . ?
C3 C4 Cr 70.9(2) . . ?
C4 C5 C6 121.0(3) . . ?
C4 C5 Cr 72.5(2) . . ?
C6 C5 Cr 73.0(2) . . ?
C5 C6 C1 120.1(3) . . ?
C5 C6 Cr 70.2(2) . . ?
C1 C6 Cr 73.2(2) . . ?
C1 O7 C8 119.6(3) . . ?
O9 C8 O7 112.0(3) . . ?
C8 O9 C10 112.6(4) . . ?
O12 C11 C24 104.0(2) . . ?
O12 C11 C18 110.7(2) . . ?
C24 C11 C18 112.6(2) . . ?
O12 C11 C2 111.0(2) . . ?
C24 C11 C2 110.6(2) . . ?
C18 C11 C2 107.9(2) . . ?
C14 C13 C18 120.0 . . ?
C15 C14 C13 120.0 . . ?
C14 C15 C16 120.0 . . ?
C17 C16 C15 120.0 . . ?
C18 C17 C16 120.0 . . ?
C17 C18 C13 120.0 . . ?
C17 C18 C11 118.9(2) . . ?
C13 C18 C11 121.1(2) . . ?
C20 C19 C24 120.0 . . ?
C19 C20 C21 120.0 . . ?
C22 C21 C20 120.0 . . ?
C21 C22 C23 120.0 . . ?
C24 C23 C22 120.0 . . ?
C23 C24 C19 120.0 . . ?
C23 C24 C11 117.0(2) . . ?
C19 C24 C11 123.0(2) . . ?
O25 C25 Cr 179.2(4) . . ?
O26 C26 Cr 179.7(5) . . ?
O27 C27 Cr 178.7(3) . . ?

loop_
_geom_bond_atom_site_label_1
_geom_bond_atom_site_label_2
_geom_bond_distance
_geom_bond_site_symmetry_2
_geom_bond_publ_flag
Cr C25 1.820(4) . ?
Cr C26 1.832(3) . ?
Cr C27 1.848(3) . ?
Cr C5 2.194(3) . ?
Cr C3 2.202(3) . ?
Cr C4 2.217(3) . ?
Cr C6 2.230(3) . ?
Cr C2 2.248(3) . ?
Cr C1 2.266(3) . ?
C1 O7 1.357(4) . ?
C1 C6 1.406(4) . ?
C1 C2 1.427(4) . ?
C2 C3 1.403(4) . ?
C2 C11 1.541(4) . ?
C3 C4 1.408(4) . ?
C4 C5 1.393(5) . ?
C5 C6 1.397(5) . ?
O7 C8 1.438(4) . ?
C8 O9 1.362(6) . ?
O9 C10 1.406(7) . ?
C11 O12 1.425(4) . ?
C11 C24 1.532(3) . ?
C11 C18 1.532(3) . ?
C13 C14 1.39 . ?
C13 C18 1.39 . ?
C14 C15 1.39 . ?
C15 C16 1.39 . ?
C16 C17 1.39 . ?
C17 C18 1.39 . ?
C19 C20 1.39 . ?
C19 C24 1.39 . ?
C20 C21 1.39 . ?
C21 C22 1.39 . ?
C22 C23 1.39 . ?
C23 C24 1.39 . ?
C25 O25 1.157(5) . ?
C26 O26 1.154(4) . ?
C27 O27 1.140(4) . ?
